data_7030800
loop_
_publ_author_name
'Schmidt, David'
'Zell, Thomas'
'Schaub, Thomas'
'Radius, Udo'

_publ_section_title
;
 Si-H bond activation at {(NHC)2Ni(0)} leading to hydrido silyl and
 bis(silyl) complexes: a versatile tool for catalytic Si-H/D exchange,
 acceptorless dehydrogenative coupling of hydrosilanes, and hydrogenation
 of disilanes to hydrosilanes.
;
_journal_issue 28
_journal_name_full 'Dalton transactions (Cambridge, England : 2003)'
_journal_page_first 10816
_journal_page_last 10827
_journal_paper_doi 10.1039/c4dt01250j
_journal_volume 43
_journal_year 2014
_chemical_formula_sum 'C36 H32 Si3'
_chemical_formula_weight 548.89
_chemical_name_systematic
; 
 ? 
;
_space_group_IT_number 2
_symmetry_cell_setting triclinic
_symmetry_space_group_name_Hall '-P 1'
_symmetry_space_group_name_H-M 'P -1'
_atom_sites_solution_hydrogens geom
_atom_sites_solution_primary direct
_atom_sites_solution_secondary difmap
_audit_creation_method 'SHELXL-97 + manual editing'
_cell_angle_alpha 102.664(2)
_cell_angle_beta 98.563(1)
_cell_angle_gamma 110.928(2)
_cell_formula_units_Z 2
_cell_length_a 9.9470(12)
_cell_length_b 10.5252(13)
_cell_length_c 16.903(2)
_cell_measurement_reflns_used 9903
_cell_measurement_temperature 173(2)
_cell_measurement_theta_max 25.943
_cell_measurement_theta_min 2.1675
_cell_volume 1561.8(3)
_computing_cell_refinement 'Saint-NT v. 7.23'
_computing_data_collection 'Smart-NT v. 5.63'
_computing_data_reduction 'Saint-NT v. 7.23'
_computing_molecular_graphics 'XP in ShelxTL-97'
_computing_publication_material 'XP in ShelxTL-97'
_computing_structure_refinement 'SHELXL-97 (Sheldrick, 1997)'
_computing_structure_solution 'SHELXS-97 (Sheldrick, 1990)'
_diffrn_ambient_temperature 173(2)
_diffrn_measured_fraction_theta_full 0.999
_diffrn_measured_fraction_theta_max 0.999
_diffrn_measurement_device_type 'CCD area detector'
_diffrn_measurement_method 'phi and omega scans'
_diffrn_radiation_monochromator graphite
_diffrn_radiation_source 'fine-focus sealed tube'
_diffrn_radiation_type MoK\a
_diffrn_radiation_wavelength 0.71073
_diffrn_reflns_av_R_equivalents 0.0000
_diffrn_reflns_av_sigmaI/netI 0.0388
_diffrn_reflns_limit_h_max 11
_diffrn_reflns_limit_h_min -11
_diffrn_reflns_limit_k_max 12
_diffrn_reflns_limit_k_min -12
_diffrn_reflns_limit_l_max 19
_diffrn_reflns_limit_l_min 0
_diffrn_reflns_number 5327
_diffrn_reflns_theta_full 24.71
_diffrn_reflns_theta_max 24.71
_diffrn_reflns_theta_min 2.17
_exptl_absorpt_coefficient_mu 0.175
_exptl_absorpt_correction_T_max 0.7453
_exptl_absorpt_correction_T_min 0.6189
_exptl_absorpt_correction_type multi-scan
_exptl_absorpt_process_details 'SadAbs-2008/1 (Bruker, 2008)'
_exptl_crystal_colour colourless
_exptl_crystal_density_diffrn 1.167
_exptl_crystal_density_method 'not measured'
_exptl_crystal_description plate
_exptl_crystal_F_000 580
_exptl_crystal_size_max 0.18
_exptl_crystal_size_mid 0.12
_exptl_crystal_size_min 0.03
_refine_diff_density_max 0.437
_refine_diff_density_min -0.215
_refine_diff_density_rms 0.050
_refine_ls_extinction_method none
_refine_ls_goodness_of_fit_ref 1.029
_refine_ls_hydrogen_treatment mixed
_refine_ls_matrix_type full
_refine_ls_number_parameters 360
_refine_ls_number_reflns 5327
_refine_ls_number_restraints 0
_refine_ls_restrained_S_all 1.029
_refine_ls_R_factor_all 0.0465
_refine_ls_R_factor_gt 0.0430
_refine_ls_shift/su_max 0.000
_refine_ls_shift/su_mean 0.000
_refine_ls_structure_factor_coef Fsqd
_refine_ls_weighting_details 'calc w=1/[\s^2^(Fo^2^)+(0.0636P)^2^+0.5968P] where P=(Fo^2^+2Fc^2^)/3'
_refine_ls_weighting_scheme calc
_refine_ls_wR_factor_gt 0.1175
_refine_ls_wR_factor_ref 0.1211
_reflns_number_gt 4851
_reflns_number_total 5327
_reflns_threshold_expression >2sigma(I)
_cod_data_source_file c4dt01250j2.cif
_cod_data_source_block Ph6Si3H2
_cod_depositor_comments 'Adding full bibliography for 7030793--7030800.cif.'
_cod_original_sg_symbol_H-M P-1
_cod_database_code 7030800

loop_
_symmetry_equiv_pos_as_xyz
'x, y, z'
'-x, -y, -z'

loop_
_atom_site_label
_atom_site_type_symbol
_atom_site_fract_x
_atom_site_fract_y
_atom_site_fract_z
_atom_site_U_iso_or_equiv
_atom_site_adp_type
_atom_site_occupancy
_atom_site_symmetry_multiplicity
_atom_site_calc_flag
_atom_site_refinement_flags
Si1 Si 0.13517(6) 0.29292(5) 0.14371(3) 0.04672(16) Uani 1 1 d .
H1 H 0.156(2) 0.178(2) 0.1695(14) 0.065(6) Uiso 1 1 d .
Si2 Si 0.26036(5) 0.50729(5) 0.25364(3) 0.03497(15) Uani 1 1 d .
Si3 Si 0.15007(5) 0.48156(5) 0.36667(3) 0.03672(15) Uani 1 1 d .
H3 H 0.006(2) 0.474(2) 0.3443(12) 0.045(5) Uiso 1 1 d .
C1 C -0.0700(2) 0.2470(2) 0.12068(13) 0.0511(5) Uani 1 1 d .
C2 C -0.1485(3) 0.2013(3) 0.17769(15) 0.0697(7) Uani 1 1 d .
H2A H -0.0979 0.1921 0.2270 0.084 Uiso 1 1 calc R
C3 C -0.2992(3) 0.1690(3) 0.16369(19) 0.0830(9) Uani 1 1 d .
H3A H -0.3504 0.1404 0.2042 0.100 Uiso 1 1 calc R
C4 C -0.3750(3) 0.1778(3) 0.0922(2) 0.0817(8) Uani 1 1 d .
H4A H -0.4789 0.1536 0.0824 0.098 Uiso 1 1 calc R
C5 C -0.3007(3) 0.2214(3) 0.03505(19) 0.0785(8) Uani 1 1 d .
H5A H -0.3530 0.2283 -0.0146 0.094 Uiso 1 1 calc R
C6 C -0.1489(3) 0.2561(3) 0.04877(15) 0.0642(6) Uani 1 1 d .
H6A H -0.0986 0.2864 0.0084 0.077 Uiso 1 1 calc R
C11 C 0.2085(2) 0.2982(2) 0.04750(13) 0.0503(5) Uani 1 1 d .
C12 C 0.2495(3) 0.4173(3) 0.02005(15) 0.0694(7) Uani 1 1 d .
H12A H 0.2365 0.4986 0.0491 0.083 Uiso 1 1 calc R
C13 C 0.3092(4) 0.4213(3) -0.04897(17) 0.0850(8) Uani 1 1 d .
H13A H 0.3379 0.5052 -0.0662 0.102 Uiso 1 1 calc R
C14 C 0.3268(3) 0.3046(4) -0.09222(18) 0.0859(9) Uani 1 1 d .
H14A H 0.3678 0.3069 -0.1394 0.103 Uiso 1 1 calc R
C15 C 0.2848(4) 0.1851(4) -0.06676(19) 0.0909(9) Uani 1 1 d .
H15A H 0.2961 0.1035 -0.0968 0.109 Uiso 1 1 calc R
C16 C 0.2260(3) 0.1810(3) 0.00222(16) 0.0726(7) Uani 1 1 d .
H16A H 0.1972 0.0965 0.0188 0.087 Uiso 1 1 calc R
C21 C 0.2326(2) 0.65844(18) 0.22127(10) 0.0374(4) Uani 1 1 d .
C22 C 0.0916(2) 0.6599(2) 0.20619(14) 0.0566(5) Uani 1 1 d .
H22A H 0.0098 0.5827 0.2108 0.068 Uiso 1 1 calc R
C23 C 0.0679(3) 0.7708(3) 0.18470(17) 0.0753(7) Uani 1 1 d .
H23A H -0.0291 0.7698 0.1750 0.090 Uiso 1 1 calc R
C24 C 0.1845(4) 0.8820(3) 0.17750(17) 0.0812(9) Uani 1 1 d .
H24A H 0.1687 0.9590 0.1633 0.097 Uiso 1 1 calc R
C25 C 0.3236(3) 0.8828(2) 0.19068(17) 0.0798(8) Uani 1 1 d .
H25A H 0.4041 0.9600 0.1850 0.096 Uiso 1 1 calc R
C26 C 0.3486(2) 0.7714(2) 0.21244(13) 0.0537(5) Uani 1 1 d .
H26A H 0.4458 0.7730 0.2213 0.064 Uiso 1 1 calc R
C31 C 0.46553(19) 0.55149(18) 0.28591(11) 0.0366(4) Uani 1 1 d .
C32 C 0.5346(2) 0.4790(2) 0.23982(13) 0.0494(5) Uani 1 1 d .
H32A H 0.4768 0.4026 0.1907 0.059 Uiso 1 1 calc R
C33 C 0.6868(2) 0.5164(2) 0.26427(15) 0.0595(6) Uani 1 1 d .
H33A H 0.7317 0.4656 0.2318 0.071 Uiso 1 1 calc R
C34 C 0.7722(2) 0.6262(2) 0.33519(14) 0.0521(5) Uani 1 1 d .
H34A H 0.8764 0.6524 0.3513 0.062 Uiso 1 1 calc R
C35 C 0.7068(2) 0.6982(2) 0.38271(13) 0.0491(5) Uani 1 1 d .
H35A H 0.7654 0.7733 0.4323 0.059 Uiso 1 1 calc R
C36 C 0.5554(2) 0.6615(2) 0.35843(12) 0.0455(4) Uani 1 1 d .
H36A H 0.5115 0.7122 0.3918 0.055 Uiso 1 1 calc R
C41 C 0.25105(19) 0.64171(19) 0.46145(11) 0.0381(4) Uani 1 1 d .
C42 C 0.3098(2) 0.6314(2) 0.53864(13) 0.0484(5) Uani 1 1 d .
H42A H 0.3002 0.5410 0.5445 0.058 Uiso 1 1 calc R
C43 C 0.3822(2) 0.7516(3) 0.60698(14) 0.0596(6) Uani 1 1 d .
H43A H 0.4215 0.7431 0.6594 0.072 Uiso 1 1 calc R
C44 C 0.3976(2) 0.8835(2) 0.59959(14) 0.0571(5) Uani 1 1 d .
H44A H 0.4472 0.9657 0.6468 0.069 Uiso 1 1 calc R
C45 C 0.3408(2) 0.8960(2) 0.52370(14) 0.0509(5) Uani 1 1 d .
H45A H 0.3519 0.9869 0.5183 0.061 Uiso 1 1 calc R
C46 C 0.2676(2) 0.7764(2) 0.45534(12) 0.0443(4) Uani 1 1 d .
H46A H 0.2280 0.7859 0.4033 0.053 Uiso 1 1 calc R
C51 C 0.13324(19) 0.30926(18) 0.38731(11) 0.0372(4) Uani 1 1 d .
C52 C 0.0027(2) 0.2228(2) 0.40270(13) 0.0473(5) Uani 1 1 d .
H52A H -0.0722 0.2573 0.4100 0.057 Uiso 1 1 calc R
C53 C -0.0197(2) 0.0876(2) 0.40752(15) 0.0561(5) Uani 1 1 d .
H53A H -0.1097 0.0299 0.4176 0.067 Uiso 1 1 calc R
C54 C 0.0875(2) 0.0363(2) 0.39775(14) 0.0536(5) Uani 1 1 d .
H54A H 0.0711 -0.0573 0.4001 0.064 Uiso 1 1 calc R
C55 C 0.2184(2) 0.1204(2) 0.38452(14) 0.0545(5) Uani 1 1 d .
H55A H 0.2936 0.0858 0.3788 0.065 Uiso 1 1 calc R
C56 C 0.2412(2) 0.2559(2) 0.37948(13) 0.0477(5) Uani 1 1 d .
H56A H 0.3325 0.3133 0.3705 0.057 Uiso 1 1 calc R

loop_
_atom_site_aniso_label
_atom_site_aniso_U_11
_atom_site_aniso_U_22
_atom_site_aniso_U_33
_atom_site_aniso_U_23
_atom_site_aniso_U_13
_atom_site_aniso_U_12
Si1 0.0496(3) 0.0329(3) 0.0511(3) 0.0098(2) 0.0039(2) 0.0141(2)
Si2 0.0328(3) 0.0320(3) 0.0405(3) 0.0128(2) 0.0080(2) 0.0128(2)
Si3 0.0331(3) 0.0351(3) 0.0477(3) 0.0177(2) 0.0132(2) 0.0158(2)
C1 0.0485(11) 0.0357(10) 0.0534(11) 0.0043(9) 0.0065(9) 0.0069(8)
C2 0.0590(14) 0.0612(14) 0.0574(13) 0.0109(11) 0.0058(11) -0.0040(11)
C3 0.0612(15) 0.0726(17) 0.0774(18) -0.0037(14) 0.0255(14) -0.0035(13)
C4 0.0499(14) 0.0718(17) 0.095(2) -0.0084(15) 0.0111(14) 0.0147(12)
C5 0.0574(15) 0.0812(18) 0.0817(18) 0.0100(14) -0.0017(13) 0.0265(13)
C6 0.0564(13) 0.0685(15) 0.0608(14) 0.0162(11) 0.0091(11) 0.0213(11)
C11 0.0449(11) 0.0462(11) 0.0520(11) 0.0039(9) 0.0022(9) 0.0198(9)
C12 0.0886(18) 0.0543(13) 0.0605(14) 0.0076(11) 0.0275(13) 0.0252(12)
C13 0.104(2) 0.0743(18) 0.0696(17) 0.0147(14) 0.0364(16) 0.0263(16)
C14 0.0777(18) 0.108(2) 0.0703(17) 0.0063(17) 0.0284(14) 0.0443(17)
C15 0.104(2) 0.097(2) 0.0794(19) -0.0040(17) 0.0185(17) 0.069(2)
C16 0.0872(18) 0.0637(15) 0.0693(15) 0.0051(12) 0.0108(13) 0.0453(14)
C21 0.0437(9) 0.0337(9) 0.0337(9) 0.0096(7) 0.0066(7) 0.0157(7)
C22 0.0523(12) 0.0601(13) 0.0655(13) 0.0262(11) 0.0104(10) 0.0291(10)
C23 0.0847(18) 0.0797(18) 0.0766(16) 0.0252(14) 0.0023(13) 0.0560(16)
C24 0.121(2) 0.0508(14) 0.0691(15) 0.0175(12) -0.0111(15) 0.0448(16)
C25 0.096(2) 0.0422(12) 0.0775(17) 0.0285(12) -0.0029(15) 0.0048(13)
C26 0.0549(12) 0.0420(11) 0.0561(12) 0.0197(9) 0.0058(9) 0.0106(9)
C31 0.0354(9) 0.0367(9) 0.0425(9) 0.0173(7) 0.0118(7) 0.0158(7)
C32 0.0434(10) 0.0508(11) 0.0513(11) 0.0067(9) 0.0117(9) 0.0210(9)
C33 0.0468(11) 0.0634(14) 0.0720(14) 0.0105(11) 0.0208(10) 0.0298(10)
C34 0.0336(9) 0.0557(12) 0.0707(13) 0.0239(11) 0.0125(9) 0.0194(9)
C35 0.0406(10) 0.0458(11) 0.0528(11) 0.0118(9) 0.0056(9) 0.0123(9)
C36 0.0391(10) 0.0454(10) 0.0499(11) 0.0086(8) 0.0122(8) 0.0174(8)
C41 0.0338(9) 0.0392(9) 0.0483(10) 0.0163(8) 0.0180(7) 0.0176(7)
C42 0.0500(11) 0.0510(11) 0.0546(11) 0.0218(9) 0.0166(9) 0.0271(9)
C43 0.0572(13) 0.0746(15) 0.0498(12) 0.0153(11) 0.0086(10) 0.0333(12)
C44 0.0429(11) 0.0539(12) 0.0606(13) -0.0010(10) 0.0096(9) 0.0154(9)
C45 0.0475(11) 0.0390(10) 0.0674(13) 0.0150(9) 0.0240(10) 0.0155(9)
C46 0.0456(10) 0.0434(10) 0.0515(11) 0.0182(9) 0.0204(8) 0.0210(8)
C51 0.0365(9) 0.0355(9) 0.0428(9) 0.0147(7) 0.0114(7) 0.0156(7)
C52 0.0397(10) 0.0473(11) 0.0665(12) 0.0276(10) 0.0213(9) 0.0212(8)
C53 0.0447(11) 0.0469(11) 0.0826(15) 0.0336(11) 0.0222(10) 0.0140(9)
C54 0.0630(13) 0.0373(10) 0.0681(13) 0.0231(9) 0.0197(10) 0.0231(9)
C55 0.0595(12) 0.0561(12) 0.0711(14) 0.0299(11) 0.0292(11) 0.0380(11)
C56 0.0439(10) 0.0492(11) 0.0647(12) 0.0284(10) 0.0256(9) 0.0240(9)

loop_
_atom_type_symbol
_atom_type_description
_atom_type_scat_dispersion_real
_atom_type_scat_dispersion_imag
_atom_type_scat_source
C C 0.0033 0.0016 'International Tables Vol C Tables 4.2.6.8 and 6.1.1.4'
H H 0.0000 0.0000 'International Tables Vol C Tables 4.2.6.8 and 6.1.1.4'
Si Si 0.0817 0.0704 'International Tables Vol C Tables 4.2.6.8 and 6.1.1.4'

loop_
_geom_angle_atom_site_label_1
_geom_angle_atom_site_label_2
_geom_angle_atom_site_label_3
_geom_angle
C1 Si1 C11 112.21(9)
C1 Si1 Si2 109.38(7)
C11 Si1 Si2 112.80(7)
C21 Si2 C31 109.38(8)
C21 Si2 Si1 110.33(6)
C31 Si2 Si1 111.47(6)
C21 Si2 Si3 106.81(6)
C31 Si2 Si3 111.03(6)
Si1 Si2 Si3 107.71(3)
C51 Si3 C41 113.69(8)
C51 Si3 Si2 109.81(6)
C41 Si3 Si2 111.47(6)
C6 C1 C2 117.5(2)
C6 C1 Si1 123.24(17)
C2 C1 Si1 119.23(17)
C3 C2 C1 120.9(2)
C4 C3 C2 120.6(3)
C5 C4 C3 119.6(2)
C4 C5 C6 120.5(3)
C1 C6 C5 120.9(2)
C12 C11 C16 117.3(2)
C12 C11 Si1 122.32(16)
C16 C11 Si1 120.35(19)
C11 C12 C13 121.5(2)
C14 C13 C12 120.1(3)
C15 C14 C13 119.2(3)
C14 C15 C16 120.9(3)
C15 C16 C11 121.0(3)
C26 C21 C22 117.56(18)
C26 C21 Si2 122.41(15)
C22 C21 Si2 120.03(14)
C23 C22 C21 121.6(2)
C24 C23 C22 119.7(2)
C23 C24 C25 120.1(2)
C24 C25 C26 120.6(2)
C21 C26 C25 120.4(2)
C32 C31 C36 117.02(16)
C32 C31 Si2 122.67(14)
C36 C31 Si2 120.31(13)
C33 C32 C31 121.26(19)
C34 C33 C32 120.26(19)
C33 C34 C35 119.81(18)
C34 C35 C36 120.05(19)
C35 C36 C31 121.58(18)
C42 C41 C46 118.03(18)
C42 C41 Si3 122.38(14)
C46 C41 Si3 119.59(14)
C43 C42 C41 120.58(19)
C44 C43 C42 120.5(2)
C45 C44 C43 119.8(2)
C44 C45 C46 120.06(19)
C45 C46 C41 121.05(19)
C56 C51 C52 117.41(17)
C56 C51 Si3 122.17(13)
C52 C51 Si3 120.09(13)
C53 C52 C51 121.09(18)
C54 C53 C52 120.29(18)
C55 C54 C53 119.80(18)
C54 C55 C56 120.12(18)
C55 C56 C51 121.26(18)

loop_
_geom_bond_atom_site_label_1
_geom_bond_atom_site_label_2
_geom_bond_distance
Si1 C1 1.878(2)
Si1 C11 1.883(2)
Si1 Si2 2.3578(7)
Si2 C21 1.8858(17)
Si2 C31 1.8862(17)
Si2 Si3 2.3592(7)
Si3 C51 1.8753(17)
Si3 C41 1.8826(19)
C1 C6 1.387(3)
C1 C2 1.388(3)
C2 C3 1.383(4)
C3 C4 1.366(4)
C4 C5 1.362(4)
C5 C6 1.390(3)
C11 C12 1.379(3)
C11 C16 1.384(3)
C12 C13 1.388(4)
C13 C14 1.368(4)
C14 C15 1.363(4)
C15 C16 1.382(4)
C21 C26 1.384(3)
C21 C22 1.394(3)
C22 C23 1.381(3)
C23 C24 1.365(4)
C24 C25 1.366(4)
C25 C26 1.394(3)
C31 C32 1.391(3)
C31 C36 1.398(3)
C32 C33 1.390(3)
C33 C34 1.372(3)
C34 C35 1.373(3)
C35 C36 1.384(3)
C41 C42 1.392(3)
C41 C46 1.396(3)
C42 C43 1.384(3)
C43 C44 1.378(3)
C44 C45 1.376(3)
C45 C46 1.381(3)
C51 C56 1.389(3)
C51 C52 1.394(2)
C52 C53 1.382(3)
C53 C54 1.371(3)
C54 C55 1.371(3)
C55 C56 1.385(3)
